data_2237899
loop_
_publ_author_name
'Jiang, Yufei'
'Wu, Kong'
'Cui, Dongmei'
'Zhou, Wei'

_publ_section_title
;
 2-Chloro-5-fluoro-6-methyl-<i>N</i>-<i>o</i>-tolylpyrimidin-4-amine
;
_journal_coeditor_code IS5256
_journal_issue 5
_journal_name_full 'Acta Crystallographica Section E'
_journal_page_first o626
_journal_paper_doi 10.1107/S160053681300812X
_journal_volume 69
_journal_year 2013
_chemical_formula_iupac 'C12 H11 Cl F N3'
_chemical_formula_moiety 'C12 H11 Cl F N3'
_chemical_formula_sum 'C12 H11 Cl F N3'
_chemical_formula_weight 251.69
_chemical_name_systematic
;
2-Chloro-5-fluoro-6-methyl-<i>N</i>-<i>o</i>-tolylpyrimidin-4-amine
;
_space_group_IT_number 14
_symmetry_cell_setting monoclinic
_symmetry_space_group_name_Hall '-P 2ybc'
_symmetry_space_group_name_H-M 'P 1 21/c 1'
_atom_sites_solution_hydrogens geom
_atom_sites_solution_primary direct
_atom_sites_solution_secondary difmap
_audit_creation_method SHELXL-97
_cell_angle_alpha 90.00
_cell_angle_beta 113.021(6)
_cell_angle_gamma 90.00
_cell_formula_units_Z 4
_cell_length_a 12.0593(7)
_cell_length_b 8.3684(4)
_cell_length_c 12.8611(6)
_cell_measurement_reflns_used 1870
_cell_measurement_temperature 293(2)
_cell_measurement_theta_max 29.1364
_cell_measurement_theta_min 2.9750
_cell_volume 1194.54(12)
_computing_cell_refinement 'CAD-4 Software (Enraf--Nonius, 1994)'
_computing_data_collection 'CAD-4 Software (Enraf--Nonius, 1994)'
_computing_data_reduction 'XCAD4 (Harms & Wocadlo, 1995)'
_computing_molecular_graphics 'ORTEP-3 for Windows (Farrugia, 2012)'
_computing_publication_material 'SHELXL97 (Sheldrick, 2008)'
_computing_structure_refinement 'SHELXL97 (Sheldrick, 2008)'
_computing_structure_solution 'SHELXS97 (Sheldrick, 2008)'
_diffrn_ambient_temperature 293(2)
_diffrn_measured_fraction_theta_full 0.999
_diffrn_measured_fraction_theta_max 0.999
_diffrn_measurement_device_type 'Enraf--Nonius CAD-4'
_diffrn_measurement_method 'phi and omega scans'
_diffrn_radiation_monochromator graphite
_diffrn_radiation_source 'fine-focus sealed tube'
_diffrn_radiation_type MoK\a
_diffrn_radiation_wavelength 0.71073
_diffrn_reflns_av_R_equivalents 0.0139
_diffrn_reflns_av_sigmaI/netI 0.0192
_diffrn_reflns_limit_h_max 14
_diffrn_reflns_limit_h_min -7
_diffrn_reflns_limit_k_max 9
_diffrn_reflns_limit_k_min -9
_diffrn_reflns_limit_l_max 15
_diffrn_reflns_limit_l_min -15
_diffrn_reflns_number 4692
_diffrn_reflns_theta_full 25.09
_diffrn_reflns_theta_max 25.09
_diffrn_reflns_theta_min 2.98
_diffrn_standards_decay_% 0
_diffrn_standards_interval_time 60
_diffrn_standards_number 3
_exptl_absorpt_coefficient_mu 0.312
_exptl_absorpt_correction_type none
_exptl_crystal_colour colourless
_exptl_crystal_density_diffrn 1.399
_exptl_crystal_density_method 'not measured'
_exptl_crystal_description prismatic
_exptl_crystal_F_000 520
_exptl_crystal_size_max 0.5
_exptl_crystal_size_mid 0.3
_exptl_crystal_size_min 0.2
_refine_diff_density_max 0.170
_refine_diff_density_min -0.214
_refine_ls_extinction_method none
_refine_ls_goodness_of_fit_ref 1.040
_refine_ls_hydrogen_treatment constr
_refine_ls_matrix_type full
_refine_ls_number_parameters 156
_refine_ls_number_reflns 2125
_refine_ls_number_restraints 0
_refine_ls_restrained_S_all 1.040
_refine_ls_R_factor_all 0.0439
_refine_ls_R_factor_gt 0.0342
_refine_ls_shift/su_max 0.002
_refine_ls_shift/su_mean 0.000
_refine_ls_structure_factor_coef Fsqd
_refine_ls_weighting_details 'calc w=1/[\s^2^(Fo^2^)+(0.0466P)^2^+0.2577P] where P=(Fo^2^+2Fc^2^)/3'
_refine_ls_weighting_scheme calc
_refine_ls_wR_factor_gt 0.0899
_refine_ls_wR_factor_ref 0.0958
_reflns_number_gt 1750
_reflns_number_total 2125
_reflns_threshold_expression I>2sigma(I)
_cod_data_source_file is5256.cif
_cod_data_source_block I
_cod_original_cell_volume 1194.54(11)
_cod_original_sg_symbol_H-M 'P 21/c'
_cod_database_code 2237899
_cod_database_fobs_code 2237899

loop_
_symmetry_equiv_pos_as_xyz
'x, y, z'
'-x, y+1/2, -z+1/2'
'-x, -y, -z'
'x, -y-1/2, z-1/2'

loop_
_atom_site_type_symbol
_atom_site_label
_atom_site_fract_x
_atom_site_fract_y
_atom_site_fract_z
_atom_site_U_iso_or_equiv
_atom_site_adp_type
_atom_site_calc_flag
_atom_site_refinement_flags
_atom_site_occupancy
_atom_site_symmetry_multiplicity
Cl Cl1 0.75856(5) -0.06428(7) 1.24493(4) 0.0666(2) Uani d . 1 1
N N2 0.57335(12) 0.12020(18) 1.15433(11) 0.0470(4) Uani d . 1 1
N N3 0.70666(11) 0.09036(16) 1.05829(11) 0.0407(3) Uani d . 1 1
F F1 0.46632(9) 0.35255(15) 0.89928(9) 0.0694(3) Uani d . 1 1
C C1 0.66841(15) 0.0648(2) 1.14005(14) 0.0426(4) Uani d . 1 1
C C4 0.63837(14) 0.1897(2) 0.97700(13) 0.0401(4) Uani d . 1 1
C C3 0.53397(14) 0.2537(2) 0.98347(14) 0.0448(4) Uani d . 1 1
N N1 0.66996(12) 0.22514(18) 0.89014(11) 0.0484(4) Uani d . 1 1
H H1 0.6236 0.2882 0.8387 0.058 Uiso calc R 1 1
C C2 0.50232(14) 0.2189(2) 1.07122(15) 0.0460(4) Uani d . 1 1
C C6 0.77521(15) 0.1655(2) 0.87727(13) 0.0445(4) Uani d . 1 1
C C11 0.7589(2) 0.0547(2) 0.79274(17) 0.0627(5) Uani d . 1 1
H H11 0.6821 0.0171 0.7491 0.075 Uiso calc R 1 1
C C5 0.39149(18) 0.2840(3) 1.08108(19) 0.0684(6) Uani d . 1 1
H H5A 0.3501 0.3528 1.0180 0.103 Uiso calc R 1 1
H H5B 0.4136 0.3437 1.1500 0.103 Uiso calc R 1 1
H H5C 0.3395 0.1974 1.0816 0.103 Uiso calc R 1 1
C C10 0.8577(3) 0.0005(3) 0.7736(2) 0.0862(8) Uani d . 1 1
H H10 0.8482 -0.0745 0.7174 0.103 Uiso calc R 1 1
C C8 0.98515(19) 0.1680(4) 0.9222(2) 0.0824(8) Uani d . 1 1
H H8 1.0622 0.2052 0.9653 0.099 Uiso calc R 1 1
C C9 0.9696(3) 0.0584(4) 0.8384(3) 0.0925(9) Uani d . 1 1
H H9 1.0361 0.0229 0.8254 0.111 Uiso calc R 1 1
C C7 0.88790(16) 0.2248(2) 0.94391(16) 0.0560(5) Uani d . 1 1
C C12 0.9052(2) 0.3424(3) 1.03578(19) 0.0804(7) Uani d . 1 1
H H12A 0.8506 0.4302 1.0065 0.121 Uiso calc R 1 1
H H12B 0.9866 0.3812 1.0645 0.121 Uiso calc R 1 1
H H12C 0.8896 0.2916 1.0956 0.121 Uiso calc R 1 1

loop_
_atom_site_aniso_label
_atom_site_aniso_U_11
_atom_site_aniso_U_22
_atom_site_aniso_U_33
_atom_site_aniso_U_12
_atom_site_aniso_U_13
_atom_site_aniso_U_23
Cl1 0.0636(3) 0.0849(4) 0.0599(3) 0.0128(3) 0.0333(3) 0.0278(3)
N2 0.0441(8) 0.0583(9) 0.0462(8) -0.0052(7) 0.0260(7) -0.0057(7)
N3 0.0368(7) 0.0512(8) 0.0382(7) -0.0006(6) 0.0192(6) 0.0011(6)
F1 0.0534(6) 0.0882(8) 0.0641(7) 0.0227(6) 0.0204(5) 0.0185(6)
C1 0.0413(9) 0.0500(10) 0.0411(9) -0.0061(8) 0.0213(7) -0.0017(7)
C4 0.0362(8) 0.0502(10) 0.0348(8) -0.0044(7) 0.0150(7) -0.0043(7)
C3 0.0371(9) 0.0516(10) 0.0426(9) 0.0027(8) 0.0122(7) -0.0005(8)
N1 0.0428(8) 0.0680(10) 0.0374(7) 0.0082(7) 0.0188(6) 0.0104(7)
C2 0.0382(9) 0.0524(10) 0.0514(10) -0.0051(8) 0.0221(8) -0.0125(8)
C6 0.0463(9) 0.0549(10) 0.0391(8) 0.0032(8) 0.0240(7) 0.0082(8)
C11 0.0787(14) 0.0675(13) 0.0503(11) -0.0011(11) 0.0344(10) 0.0004(9)
C5 0.0537(11) 0.0799(14) 0.0853(15) 0.0077(10) 0.0419(11) -0.0074(12)
C10 0.133(2) 0.0771(16) 0.0817(16) 0.0254(17) 0.0782(18) 0.0111(13)
C8 0.0516(12) 0.118(2) 0.0884(16) 0.0097(13) 0.0386(12) 0.0359(16)
C9 0.095(2) 0.110(2) 0.109(2) 0.0400(17) 0.0793(18) 0.0411(18)
C7 0.0487(10) 0.0710(13) 0.0524(10) -0.0027(9) 0.0240(9) 0.0115(9)
C12 0.0692(14) 0.0959(17) 0.0673(14) -0.0293(13) 0.0171(11) -0.0094(13)

loop_
_atom_type_symbol
_atom_type_description
_atom_type_scat_dispersion_real
_atom_type_scat_dispersion_imag
_atom_type_scat_source
C C 0.0033 0.0016 'International Tables Vol C Tables 4.2.6.8 and 6.1.1.4'
H H 0.0000 0.0000 'International Tables Vol C Tables 4.2.6.8 and 6.1.1.4'
N N 0.0061 0.0033 'International Tables Vol C Tables 4.2.6.8 and 6.1.1.4'
F F 0.0171 0.0103 'International Tables Vol C Tables 4.2.6.8 and 6.1.1.4'
Cl Cl 0.1484 0.1585 'International Tables Vol C Tables 4.2.6.8 and 6.1.1.4'

loop_
_geom_angle_atom_site_label_1
_geom_angle_atom_site_label_2
_geom_angle_atom_site_label_3
_geom_angle
C1 N2 C2 114.88(14)
C1 N3 C4 115.01(14)
N2 C1 N3 130.53(16)
N2 C1 Cl1 115.19(12)
N3 C1 Cl1 114.28(12)
N3 C4 N1 119.86(14)
N3 C4 C3 118.98(14)
N1 C4 C3 121.15(15)
F1 C3 C2 121.27(15)
F1 C3 C4 117.46(14)
C2 C3 C4 121.27(16)
C4 N1 C6 124.73(14)
C4 N1 H1 117.6
C6 N1 H1 117.6
N2 C2 C3 119.31(15)
N2 C2 C5 117.72(16)
C3 C2 C5 122.97(17)
C11 C6 C7 122.05(17)
C11 C6 N1 117.67(16)
C7 C6 N1 120.19(16)
C6 C11 C10 119.4(2)
C6 C11 H11 120.3
C10 C11 H11 120.3
C2 C5 H5A 109.5
C2 C5 H5B 109.5
H5A C5 H5B 109.5
C2 C5 H5C 109.5
H5A C5 H5C 109.5
H5B C5 H5C 109.5
C9 C10 C11 119.3(2)
C9 C10 H10 120.4
C11 C10 H10 120.4
C9 C8 C7 121.3(2)
C9 C8 H8 119.3
C7 C8 H8 119.3
C10 C9 C8 121.0(2)
C10 C9 H9 119.5
C8 C9 H9 119.5
C6 C7 C8 117.0(2)
C6 C7 C12 121.83(17)
C8 C7 C12 121.2(2)
C7 C12 H12A 109.5
C7 C12 H12B 109.5
H12A C12 H12B 109.5
C7 C12 H12C 109.5
H12A C12 H12C 109.5
H12B C12 H12C 109.5

loop_
_geom_bond_atom_site_label_1
_geom_bond_atom_site_label_2
_geom_bond_distance
Cl1 C1 1.7384(17)
N2 C1 1.314(2)
N2 C2 1.357(2)
N3 C1 1.321(2)
N3 C4 1.337(2)
F1 C3 1.3533(19)
C4 N1 1.347(2)
C4 C3 1.400(2)
C3 C2 1.357(2)
N1 C6 1.433(2)
N1 H1 0.8600
C2 C5 1.494(2)
C6 C11 1.383(3)
C6 C7 1.385(2)
C11 C10 1.384(3)
C11 H11 0.9300
C5 H5A 0.9600
C5 H5B 0.9600
C5 H5C 0.9600
C10 C9 1.367(4)
C10 H10 0.9300
C8 C9 1.371(4)
C8 C7 1.391(3)
C8 H8 0.9300
C9 H9 0.9300
C7 C12 1.488(3)
C12 H12A 0.9600
C12 H12B 0.9600
C12 H12C 0.9600

loop_
_geom_hbond_atom_site_label_D
_geom_hbond_atom_site_label_H
_geom_hbond_atom_site_label_A
_geom_hbond_site_symmetry_A
_geom_hbond_distance_DH
_geom_hbond_distance_HA
_geom_hbond_distance_DA
_geom_hbond_angle_DHA
N1 H1 N2 4_565 0.86 2.34 3.0768(19) 145

loop_
_geom_torsion_atom_site_label_1
_geom_torsion_atom_site_label_2
_geom_torsion_atom_site_label_3
_geom_torsion_atom_site_label_4
_geom_torsion
C2 N2 C1 N3 0.5(3)
C2 N2 C1 Cl1 -178.98(11)
C4 N3 C1 N2 0.6(3)
C4 N3 C1 Cl1 -179.90(11)
C1 N3 C4 N1 179.34(15)
C1 N3 C4 C3 -1.3(2)
N3 C4 C3 F1 -179.39(14)
N1 C4 C3 F1 -0.1(2)
N3 C4 C3 C2 1.1(2)
N1 C4 C3 C2 -179.61(16)
N3 C4 N1 C6 -0.9(3)
C3 C4 N1 C6 179.75(16)
C1 N2 C2 C3 -0.8(2)
C1 N2 C2 C5 178.99(16)
F1 C3 C2 N2 -179.44(14)
C4 C3 C2 N2 0.1(3)
F1 C3 C2 C5 0.8(3)
C4 C3 C2 C5 -179.72(17)
C4 N1 C6 C11 109.29(19)
C4 N1 C6 C7 -74.2(2)
C7 C6 C11 C10 0.2(3)
N1 C6 C11 C10 176.61(17)
C6 C11 C10 C9 -0.5(3)
C11 C10 C9 C8 0.6(4)
C7 C8 C9 C10 -0.4(4)
C11 C6 C7 C8 0.0(3)
N1 C6 C7 C8 -176.33(16)
C11 C6 C7 C12 -179.19(18)
N1 C6 C7 C12 4.5(3)
C9 C8 C7 C6 0.1(3)
C9 C8 C7 C12 179.3(2)
